data_7039344
loop_
_publ_author_name
'Yao, Min-Xia'
'Zhu, Zhao-Xia'
'Lu, Xing-Yun'
'Deng, Xiao-Wei'
'Jing, Su'

_publ_section_title
;
 Rare single-molecule magnets with six-coordinate Ln(III) ions exhibiting
 a trigonal antiprism configuration.
;
_journal_issue 26
_journal_name_full 'Dalton transactions (Cambridge, England : 2003)'
_journal_page_first 10689
_journal_page_last 10695
_journal_paper_doi 10.1039/c6dt01606e
_journal_volume 45
_journal_year 2016
_chemical_formula_sum 'C60 H68 Dy N9 Ni2 O16'
_chemical_formula_weight 1451.15
_space_group_crystal_system triclinic
_space_group_IT_number 2
_space_group_name_Hall '-P 1'
_space_group_name_H-M_alt 'P -1'
_symmetry_space_group_name_Hall '-P 1'
_symmetry_space_group_name_H-M 'P -1'
_atom_sites_solution_hydrogens mixed
_audit_creation_method SHELXL-2014/7
_audit_update_record
;
2016-05-19 deposited with the CCDC.
2016-05-27 downloaded from the CCDC.
;
_cell_angle_alpha 73.642(2)
_cell_angle_beta 89.254(3)
_cell_angle_gamma 66.439(2)
_cell_formula_units_Z 2
_cell_length_a 13.3101(7)
_cell_length_b 15.1304(8)
_cell_length_c 17.5472(7)
_cell_measurement_reflns_used 3961
_cell_measurement_temperature 173(2)
_cell_measurement_theta_max 25.72
_cell_measurement_theta_min 2.11
_cell_volume 3088.1(3)
_computing_cell_refinement 'Bruker SAINT'
_computing_data_collection 'Bruker APEX'
_computing_data_reduction 'Bruker SAINT'
_computing_molecular_graphics 'OLEX 2'
_computing_publication_material 'SHELXL-2014/7 (Sheldrick, 2014)'
_computing_structure_refinement 'SHELXL-2014/7 (Sheldrick, 2014)'
_computing_structure_solution 'SHELXT (Sheldrick, 2014)'
_diffrn_ambient_temperature 173(2)
_diffrn_measured_fraction_theta_full 0.977
_diffrn_measured_fraction_theta_max 0.971
_diffrn_measurement_device_type 'PHOTON100 CMOS detector'
_diffrn_radiation_type MoK\a
_diffrn_radiation_wavelength 0.71073
_diffrn_reflns_av_R_equivalents 0.0303
_diffrn_reflns_av_unetI/netI 0.0433
_diffrn_reflns_Laue_measured_fraction_full 0.977
_diffrn_reflns_Laue_measured_fraction_max 0.971
_diffrn_reflns_limit_h_max 15
_diffrn_reflns_limit_h_min -15
_diffrn_reflns_limit_k_max 18
_diffrn_reflns_limit_k_min -18
_diffrn_reflns_limit_l_max 21
_diffrn_reflns_limit_l_min -20
_diffrn_reflns_number 24274
_diffrn_reflns_point_group_measured_fraction_full 0.977
_diffrn_reflns_point_group_measured_fraction_max 0.971
_diffrn_reflns_theta_full 25.242
_diffrn_reflns_theta_max 25.413
_diffrn_reflns_theta_min 3.065
_exptl_absorpt_coefficient_mu 1.876
_exptl_crystal_colour green
_exptl_crystal_density_diffrn 1.561
_exptl_crystal_description block
_exptl_crystal_F_000 1482
_exptl_crystal_size_max 0.260
_exptl_crystal_size_mid 0.240
_exptl_crystal_size_min 0.220
_refine_diff_density_max 1.734
_refine_diff_density_min -0.563
_refine_diff_density_rms 0.094
_refine_ls_extinction_method none
_refine_ls_goodness_of_fit_ref 0.999
_refine_ls_hydrogen_treatment constr
_refine_ls_matrix_type full
_refine_ls_number_parameters 805
_refine_ls_number_reflns 11053
_refine_ls_number_restraints 0
_refine_ls_restrained_S_all 0.999
_refine_ls_R_factor_all 0.0593
_refine_ls_R_factor_gt 0.0346
_refine_ls_shift/su_max 0.001
_refine_ls_shift/su_mean 0.000
_refine_ls_structure_factor_coef Fsqd
_refine_ls_weighting_details 'w=1/[\s^2^(Fo^2^)+(0.0600P)^2^+1.8800P] where P=(Fo^2^+2Fc^2^)/3'
_refine_ls_weighting_scheme calc
_refine_ls_wR_factor_gt 0.0922
_refine_ls_wR_factor_ref 0.1002
_reflns_Friedel_coverage 0.000
_reflns_number_gt 8234
_reflns_number_total 11053
_reflns_threshold_expression 'I > 2\s(I)'
_cod_data_source_file c6dt01606e2.cif
_cod_data_source_block 1
_cod_depositor_comments 'Adding full bibliography for 7039341--7039344.cif.'
_cod_database_code 7039344
_shelx_shelxl_version_number 2014/7
_shelx_space_group_comment
;
The symmetry employed for this shelxl refinement is uniquely defined
by the following loop, which should always be used as a source of
symmetry information in preference to the above space-group names.
They are only intended as comments.
;
_shelx_estimated_absorpt_t_min 0.641
_shelx_estimated_absorpt_t_max 0.683

loop_
_space_group_symop_operation_xyz
'x, y, z'
'-x, -y, -z'

loop_
_atom_site_label
_atom_site_type_symbol
_atom_site_fract_x
_atom_site_fract_y
_atom_site_fract_z
_atom_site_U_iso_or_equiv
_atom_site_adp_type
_atom_site_occupancy
_atom_site_site_symmetry_order
_atom_site_calc_flag
_atom_site_refinement_flags_posn
_atom_site_refinement_flags_adp
_atom_site_refinement_flags_occupancy
C1 C 0.2101(3) -0.0474(3) 0.3708(2) 0.0179(9) Uani 1 1 d . . .
C2 C 0.1922(3) -0.1016(3) 0.3232(2) 0.0199(9) Uani 1 1 d . . .
C3 C 0.2236(4) -0.2050(3) 0.3499(3) 0.0247(10) Uani 1 1 d . . .
H3 H 0.2066 -0.2385 0.3170 0.030 Uiso 1 1 calc R U .
C4 C 0.2807(4) -0.2592(3) 0.4262(3) 0.0251(10) Uani 1 1 d . . .
H4 H 0.3043 -0.3305 0.4450 0.030 Uiso 1 1 calc R U .
C5 C 0.3032(4) -0.2097(3) 0.4743(3) 0.0270(10) Uani 1 1 d . . .
H5 H 0.3436 -0.2476 0.5255 0.032 Uiso 1 1 calc R U .
C6 C 0.2670(3) -0.1033(3) 0.4484(2) 0.0170(9) Uani 1 1 d . . .
C7 C 0.3043(3) -0.0613(3) 0.5008(2) 0.0210(9) Uani 1 1 d . . .
H7 H 0.3523 -0.1087 0.5472 0.025 Uiso 1 1 calc R U .
C8 C 0.3343(3) 0.0492(3) 0.5571(2) 0.0229(10) Uani 1 1 d . . .
H8A H 0.3525 0.1082 0.5353 0.028 Uiso 1 1 calc R U .
H8B H 0.4039 -0.0110 0.5806 0.028 Uiso 1 1 calc R U .
C9 C 0.2568(4) 0.0676(4) 0.6219(2) 0.0300(11) Uani 1 1 d . . .
H9A H 0.2406 0.0075 0.6438 0.036 Uiso 1 1 calc R U .
H9B H 0.2953 0.0750 0.6660 0.036 Uiso 1 1 calc R U .
C10 C 0.0522(4) 0.1435(4) 0.5999(2) 0.0299(11) Uani 1 1 d . . .
H10A H -0.0089 0.2106 0.5928 0.036 Uiso 1 1 calc R U .
H10B H 0.0532 0.0993 0.6538 0.036 Uiso 1 1 calc R U .
C11 C 0.0307(4) 0.0983(3) 0.5369(2) 0.0230(10) Uani 1 1 d . . .
H11A H 0.0897 0.0298 0.5451 0.028 Uiso 1 1 calc R U .
H11B H -0.0405 0.0922 0.5429 0.028 Uiso 1 1 calc R U .
C12 C -0.0681(4) 0.2355(4) 0.4261(2) 0.0278(11) Uani 1 1 d . . .
H12 H -0.1238 0.2397 0.4611 0.033 Uiso 1 1 calc R U .
C13 C -0.1031(3) 0.3101(3) 0.3488(2) 0.0218(10) Uani 1 1 d . . .
C14 C -0.2147(4) 0.3797(4) 0.3338(3) 0.0349(12) Uani 1 1 d . . .
H14 H -0.2604 0.3813 0.3759 0.042 Uiso 1 1 calc R U .
C15 C -0.2576(4) 0.4456(4) 0.2580(3) 0.0441(14) Uani 1 1 d . . .
H15 H -0.3321 0.4940 0.2486 0.053 Uiso 1 1 calc R U .
C16 C -0.1922(4) 0.4414(4) 0.1953(3) 0.0325(12) Uani 1 1 d . . .
H16 H -0.2223 0.4862 0.1430 0.039 Uiso 1 1 calc R U .
C17 C -0.0844(4) 0.3726(3) 0.2093(2) 0.0227(10) Uani 1 1 d . . .
C18 C -0.0353(3) 0.3066(3) 0.2871(2) 0.0170(9) Uani 1 1 d . . .
C19 C 0.1541(4) 0.2537(4) 0.5786(3) 0.0332(12) Uani 1 1 d . . .
H19A H 0.2288 0.2469 0.5938 0.040 Uiso 1 1 calc R U .
H19B H 0.1031 0.2897 0.6123 0.040 Uiso 1 1 calc R U .
C20 C 0.1179(4) 0.3170(3) 0.4908(2) 0.0286(11) Uani 1 1 d . . .
H20A H 0.0416 0.3272 0.4760 0.034 Uiso 1 1 calc R U .
H20B H 0.1181 0.3842 0.4833 0.034 Uiso 1 1 calc R U .
C21 C 0.2733(4) 0.2910(3) 0.4245(2) 0.0230(10) Uani 1 1 d . . .
H21 H 0.2784 0.3362 0.4508 0.028 Uiso 1 1 calc R U .
C22 C 0.3604(3) 0.2583(3) 0.3738(2) 0.0231(10) Uani 1 1 d . . .
C23 C 0.4428(4) 0.2950(4) 0.3699(3) 0.0315(11) Uani 1 1 d . . .
H23 H 0.4456 0.3312 0.4056 0.038 Uiso 1 1 calc R U .
C24 C 0.5189(4) 0.2805(4) 0.3166(3) 0.0328(11) Uani 1 1 d . . .
H24 H 0.5752 0.3041 0.3160 0.039 Uiso 1 1 calc R U .
C25 C 0.5118(4) 0.2301(4) 0.2630(3) 0.0298(11) Uani 1 1 d . . .
H25 H 0.5633 0.2204 0.2248 0.036 Uiso 1 1 calc R U .
C26 C 0.4326(3) 0.1947(3) 0.2643(2) 0.0199(9) Uani 1 1 d . . .
C27 C 0.3556(3) 0.2041(3) 0.3212(2) 0.0183(9) Uani 1 1 d . . .
C28 C 0.1038(4) -0.0829(4) 0.1982(2) 0.0303(11) Uani 1 1 d . . .
H28A H 0.1661 -0.1394 0.1885 0.045 Uiso 1 1 calc R U .
H28B H 0.0681 -0.0310 0.1472 0.045 Uiso 1 1 calc R U .
H28C H 0.0505 -0.1073 0.2247 0.045 Uiso 1 1 calc R U .
C29 C -0.0451(4) 0.4283(3) 0.0751(2) 0.0347(12) Uani 1 1 d . . .
H29A H -0.1159 0.4350 0.0528 0.052 Uiso 1 1 calc R U .
H29B H 0.0113 0.4063 0.0398 0.052 Uiso 1 1 calc R U .
H29C H -0.0525 0.4937 0.0796 0.052 Uiso 1 1 calc R U .
C30 C 0.4928(4) 0.1231(4) 0.1582(3) 0.0346(12) Uani 1 1 d . . .
H30A H 0.4927 0.1847 0.1202 0.052 Uiso 1 1 calc R U .
H30B H 0.4753 0.0837 0.1289 0.052 Uiso 1 1 calc R U .
H30C H 0.5658 0.0826 0.1887 0.052 Uiso 1 1 calc R U .
C31 C 0.3339(3) -0.0484(3) 0.1554(2) 0.0181(9) Uani 1 1 d . . .
C32 C 0.4007(3) -0.1010(3) 0.2302(2) 0.0177(9) Uani 1 1 d . . .
C33 C 0.4629(4) -0.2025(3) 0.2532(2) 0.0264(10) Uani 1 1 d . . .
H33 H 0.5101 -0.2346 0.3021 0.032 Uiso 1 1 calc R U .
C34 C 0.4570(4) -0.2600(3) 0.2039(3) 0.0273(10) Uani 1 1 d . . .
H34 H 0.4995 -0.3310 0.2193 0.033 Uiso 1 1 calc R U .
C35 C 0.3893(3) -0.2120(3) 0.1339(3) 0.0228(10) Uani 1 1 d . . .
H35 H 0.3831 -0.2512 0.1019 0.027 Uiso 1 1 calc R U .
C36 C 0.3282(3) -0.1066(3) 0.1073(2) 0.0168(9) Uani 1 1 d . . .
C37 C 0.2526(3) -0.0651(3) 0.0353(2) 0.0239(10) Uani 1 1 d . . .
H37 H 0.2483 -0.1136 0.0124 0.029 Uiso 1 1 calc R U .
C38 C 0.1239(3) 0.0402(3) -0.0742(2) 0.0235(10) Uani 1 1 d . . .
H38A H 0.0519 0.0988 -0.0817 0.028 Uiso 1 1 calc R U .
H38B H 0.1098 -0.0209 -0.0675 0.028 Uiso 1 1 calc R U .
C39 C 0.1848(4) 0.0570(4) -0.1478(2) 0.0273(11) Uani 1 1 d . . .
H39A H 0.2556 -0.0029 -0.1405 0.033 Uiso 1 1 calc R U .
H39B H 0.1400 0.0633 -0.1953 0.033 Uiso 1 1 calc R U .
C40 C 0.1187(4) 0.2461(4) -0.1962(2) 0.0300(11) Uani 1 1 d . . .
H40A H 0.0500 0.2401 -0.2093 0.036 Uiso 1 1 calc R U .
H40B H 0.1395 0.2805 -0.2466 0.036 Uiso 1 1 calc R U .
C41 C 0.0966(4) 0.3100(3) -0.1408(2) 0.0246(10) Uani 1 1 d . . .
H41A H 0.1629 0.3217 -0.1319 0.029 Uiso 1 1 calc R U .
H41B H 0.0352 0.3765 -0.1664 0.029 Uiso 1 1 calc R U .
C42 C -0.0341(3) 0.2838(3) -0.0605(2) 0.0209(9) Uani 1 1 d . . .
H42 H -0.0804 0.3256 -0.1090 0.025 Uiso 1 1 calc R U .
C43 C -0.0901(3) 0.2528(3) 0.0067(2) 0.0186(9) Uani 1 1 d . . .
C44 C -0.2039(3) 0.2858(3) -0.0077(3) 0.0244(10) Uani 1 1 d . . .
H44 H -0.2388 0.3188 -0.0610 0.029 Uiso 1 1 calc R U .
C45 C -0.2669(4) 0.2717(3) 0.0539(3) 0.0274(10) Uani 1 1 d . . .
H45 H -0.3442 0.2930 0.0429 0.033 Uiso 1 1 calc R U .
C46 C -0.2159(4) 0.2256(3) 0.1324(3) 0.0268(10) Uani 1 1 d . . .
H46 H -0.2589 0.2175 0.1753 0.032 Uiso 1 1 calc R U .
C47 C -0.1048(3) 0.1924(3) 0.1475(2) 0.0182(9) Uani 1 1 d . . .
C48 C -0.0369(3) 0.2019(3) 0.0849(2) 0.0185(9) Uani 1 1 d . . .
C49 C 0.3183(3) 0.1343(3) -0.1638(2) 0.0237(10) Uani 1 1 d . . .
H49A H 0.3185 0.2012 -0.1907 0.028 Uiso 1 1 calc R U .
H49B H 0.3568 0.0885 -0.1956 0.028 Uiso 1 1 calc R U .
C50 C 0.3808(3) 0.0929(3) -0.0810(2) 0.0244(10) Uani 1 1 d . . .
H50A H 0.3845 0.0244 -0.0549 0.029 Uiso 1 1 calc R U .
H50B H 0.4572 0.0872 -0.0855 0.029 Uiso 1 1 calc R U .
C51 C 0.3599(3) 0.2291(3) -0.0377(2) 0.0229(10) Uani 1 1 d . . .
H51 H 0.4120 0.2315 -0.0749 0.028 Uiso 1 1 calc R U .
C52 C 0.3299(3) 0.3056(3) 0.0032(2) 0.0212(9) Uani 1 1 d . . .
C53 C 0.3768(3) 0.3748(3) -0.0141(2) 0.0243(10) Uani 1 1 d . . .
H53 H 0.4200 0.3767 -0.0575 0.029 Uiso 1 1 calc R U .
C54 C 0.3633(4) 0.4409(3) 0.0290(3) 0.0295(11) Uani 1 1 d . . .
H54 H 0.3946 0.4889 0.0145 0.035 Uiso 1 1 calc R U .
C55 C 0.3021(4) 0.4365(3) 0.0950(3) 0.0279(10) Uani 1 1 d . . .
H55 H 0.2933 0.4807 0.1262 0.033 Uiso 1 1 calc R U .
C56 C 0.2549(3) 0.3681(3) 0.1143(2) 0.0228(10) Uani 1 1 d . . .
C57 C 0.2623(3) 0.3046(3) 0.0671(2) 0.0175(9) Uani 1 1 d . . .
C58 C 0.4692(4) -0.0771(4) 0.3458(2) 0.0322(12) Uani 1 1 d . . .
H58A H 0.4609 -0.1357 0.3820 0.048 Uiso 1 1 calc R U .
H58B H 0.4530 -0.0247 0.3723 0.048 Uiso 1 1 calc R U .
H58C H 0.5449 -0.0977 0.3318 0.048 Uiso 1 1 calc R U .
C59 C -0.0979(4) 0.1191(4) 0.2876(3) 0.0363(12) Uani 1 1 d . . .
H59A H -0.1581 0.1784 0.2956 0.054 Uiso 1 1 calc R U .
H59B H -0.0446 0.0837 0.3357 0.054 Uiso 1 1 calc R U .
H59C H -0.1278 0.0735 0.2772 0.054 Uiso 1 1 calc R U .
C60 C 0.1697(4) 0.4224(3) 0.2223(3) 0.0322(12) Uani 1 1 d . . .
H60A H 0.2361 0.4240 0.2441 0.048 Uiso 1 1 calc R U .
H60B H 0.1290 0.4030 0.2662 0.048 Uiso 1 1 calc R U .
H60C H 0.1228 0.4896 0.1865 0.048 Uiso 1 1 calc R U .
Dy1 Dy 0.18038(2) 0.15862(2) 0.21379(2) 0.02023(8) Uani 1 1 d . . .
N1 N 0.2804(3) 0.0330(3) 0.49231(19) 0.0214(8) Uani 1 1 d . . .
N2 N 0.1556(3) 0.1544(3) 0.5944(2) 0.0290(9) Uani 1 1 d . . .
N3 N 0.0276(3) 0.1639(3) 0.45513(18) 0.0202(8) Uani 1 1 d . . .
N4 N 0.1915(3) 0.2672(3) 0.43816(19) 0.0231(8) Uani 1 1 d . . .
N5 N 0.1900(3) 0.0277(3) -0.00257(19) 0.0192(8) Uani 1 1 d . . .
N6 N 0.2063(3) 0.1447(3) -0.1621(2) 0.0254(8) Uani 1 1 d . . .
N7 N 0.0682(3) 0.2629(3) -0.06348(19) 0.0204(8) Uani 1 1 d . . .
N8 N 0.3269(3) 0.1589(3) -0.03147(18) 0.0187(8) Uani 1 1 d . . .
Ni1 Ni 0.17067(4) 0.15419(4) 0.40120(3) 0.01587(12) Uani 1 1 d . . .
Ni2 Ni 0.19217(4) 0.15087(4) 0.02836(3) 0.01536(12) Uani 1 1 d . . .
O1 O 0.1430(2) -0.0403(2) 0.24849(16) 0.0237(7) Uani 1 1 d . . .
O2 O 0.1760(2) 0.0517(2) 0.34123(15) 0.0190(6) Uani 1 1 d . . .
O3 O 0.0695(2) 0.2452(2) 0.29575(14) 0.0173(6) Uani 1 1 d . . .
O4 O -0.0130(2) 0.3546(2) 0.15306(15) 0.0227(7) Uani 1 1 d . . .
O5 O 0.2822(2) 0.1662(2) 0.31977(15) 0.0184(6) Uani 1 1 d . . .
O6 O 0.4121(2) 0.1499(2) 0.21148(15) 0.0231(7) Uani 1 1 d . . .
O7 O 0.3939(2) -0.0379(2) 0.27453(16) 0.0254(7) Uani 1 1 d . . .
O8 O 0.2793(2) 0.0502(2) 0.13729(15) 0.0180(6) Uani 1 1 d . . .
O9 O 0.0709(2) 0.1654(2) 0.10446(15) 0.0170(6) Uani 1 1 d . . .
O10 O -0.0448(2) 0.1505(2) 0.22159(16) 0.0249(7) Uani 1 1 d . . .
O11 O 0.2119(2) 0.2434(2) 0.08864(15) 0.0180(6) Uani 1 1 d . . .
O12 O 0.2002(2) 0.3511(2) 0.17908(15) 0.0225(7) Uani 1 1 d . . .
N9 N 0.6926(6) 0.4141(5) 0.7535(4) 0.0773(18) Uani 1 1 d . . .
O13 O 0.6110(4) 0.4495(4) 0.7916(3) 0.0811(16) Uani 1 1 d . . .
O14 O 0.6610(5) 0.4360(4) 0.6795(3) 0.109(2) Uani 1 1 d . . .
O15 O 0.7895(5) 0.3646(4) 0.7772(3) 0.0788(16) Uani 1 1 d . . .
O1W O 0.0819(9) 0.4666(8) 0.6544(6) 0.038 Uani 0.3 1 d . . P
H1WB H 0.0492 0.4535 0.6953 0.056 Uiso 0.3 1 d R U P
H1WC H 0.1435 0.4649 0.6690 0.056 Uiso 0.3 1 d R U P
O2W O 0.4733(7) 0.5184(6) 0.5930(5) 0.046(2) Uani 0.4 1 d . . P
H2WB H 0.5285 0.4623 0.6126 0.068 Uiso 0.4 1 d R U P
H2WC H 0.4740 0.5390 0.5427 0.068 Uiso 0.4 1 d R U P
O3W O 0.1977(10) 0.5009(9) 0.5218(6) 0.040 Uani 0.3 1 d . . P
H3WD H 0.2565 0.5039 0.5365 0.048 Uiso 0.3 1 d R U P
H3WC H 0.1423 0.5465 0.5328 0.060 Uiso 0.3 1 d R U P

loop_
_atom_site_aniso_label
_atom_site_aniso_U_11
_atom_site_aniso_U_22
_atom_site_aniso_U_33
_atom_site_aniso_U_23
_atom_site_aniso_U_13
_atom_site_aniso_U_12
C1 0.016(2) 0.019(2) 0.017(2) -0.0017(17) 0.0003(16) -0.0076(18)
C2 0.017(2) 0.022(2) 0.023(2) -0.0074(18) 0.0037(17) -0.0094(19)
C3 0.024(2) 0.024(2) 0.030(2) -0.012(2) 0.0110(19) -0.011(2)
C4 0.023(2) 0.009(2) 0.040(3) -0.0043(19) 0.011(2) -0.0054(19)
C5 0.019(2) 0.028(3) 0.028(2) -0.003(2) -0.0013(18) -0.007(2)
C6 0.014(2) 0.016(2) 0.022(2) -0.0025(17) 0.0007(16) -0.0090(18)
C7 0.023(2) 0.026(3) 0.014(2) -0.0044(18) -0.0023(16) -0.010(2)
C8 0.024(2) 0.034(3) 0.015(2) -0.0062(19) -0.0050(17) -0.017(2)
C9 0.033(3) 0.044(3) 0.019(2) -0.006(2) -0.0046(19) -0.024(2)
C10 0.033(3) 0.042(3) 0.018(2) -0.004(2) 0.0050(19) -0.022(2)
C11 0.021(2) 0.030(3) 0.016(2) -0.0018(18) 0.0078(17) -0.013(2)
C12 0.025(3) 0.034(3) 0.023(2) -0.010(2) 0.0074(19) -0.010(2)
C13 0.022(2) 0.025(2) 0.017(2) -0.0059(18) 0.0055(17) -0.008(2)
C14 0.025(3) 0.038(3) 0.032(3) -0.010(2) 0.009(2) -0.004(2)
C15 0.023(3) 0.042(3) 0.046(3) -0.014(3) 0.005(2) 0.008(2)
C16 0.025(3) 0.034(3) 0.026(2) -0.003(2) 0.0020(19) -0.003(2)
C17 0.026(2) 0.020(2) 0.020(2) -0.0083(18) 0.0013(18) -0.006(2)
C18 0.022(2) 0.014(2) 0.020(2) -0.0093(17) 0.0025(16) -0.0108(19)
C19 0.036(3) 0.047(3) 0.023(2) -0.018(2) 0.008(2) -0.020(3)
C20 0.036(3) 0.029(3) 0.031(2) -0.020(2) 0.014(2) -0.016(2)
C21 0.029(3) 0.027(2) 0.022(2) -0.0101(19) 0.0030(18) -0.018(2)
C22 0.018(2) 0.026(3) 0.027(2) -0.0083(19) 0.0022(18) -0.012(2)
C23 0.031(3) 0.036(3) 0.031(3) -0.010(2) -0.007(2) -0.018(2)
C24 0.023(3) 0.038(3) 0.039(3) 0.001(2) -0.003(2) -0.023(2)
C25 0.024(3) 0.040(3) 0.026(2) -0.009(2) 0.0007(19) -0.015(2)
C26 0.018(2) 0.013(2) 0.021(2) -0.0018(17) -0.0038(17) -0.0011(18)
C27 0.010(2) 0.023(2) 0.0156(19) 0.0045(17) -0.0059(15) -0.0063(18)
C28 0.025(3) 0.051(3) 0.024(2) -0.021(2) 0.0039(19) -0.018(2)
C29 0.054(3) 0.022(3) 0.015(2) 0.0019(19) 0.006(2) -0.008(2)
C30 0.021(3) 0.042(3) 0.028(2) -0.013(2) 0.0024(19) 0.002(2)
C31 0.018(2) 0.016(2) 0.019(2) -0.0066(17) -0.0006(16) -0.0057(18)
C32 0.010(2) 0.023(2) 0.022(2) -0.0061(18) 0.0034(16) -0.0097(18)
C33 0.019(2) 0.027(3) 0.024(2) -0.0015(19) 0.0025(18) -0.005(2)
C34 0.028(3) 0.015(2) 0.036(3) -0.005(2) 0.012(2) -0.007(2)
C35 0.023(2) 0.013(2) 0.033(2) -0.0113(19) 0.0098(19) -0.0050(19)
C36 0.017(2) 0.015(2) 0.017(2) -0.0053(17) -0.0007(16) -0.0061(18)
C37 0.022(2) 0.027(3) 0.028(2) -0.017(2) 0.0061(18) -0.009(2)
C38 0.023(2) 0.035(3) 0.023(2) -0.021(2) 0.0021(18) -0.013(2)
C39 0.024(2) 0.035(3) 0.026(2) -0.017(2) -0.0012(19) -0.010(2)
C40 0.030(3) 0.042(3) 0.018(2) -0.012(2) 0.0053(19) -0.012(2)
C41 0.028(3) 0.020(2) 0.018(2) 0.0005(18) 0.0038(18) -0.008(2)
C42 0.019(2) 0.025(2) 0.017(2) -0.0081(18) -0.0020(16) -0.0051(19)
C43 0.016(2) 0.014(2) 0.025(2) -0.0090(17) -0.0034(17) -0.0033(18)
C44 0.020(2) 0.022(2) 0.034(2) -0.010(2) -0.0074(19) -0.010(2)
C45 0.017(2) 0.031(3) 0.039(3) -0.016(2) 0.0006(19) -0.011(2)
C46 0.023(2) 0.031(3) 0.032(2) -0.017(2) 0.0133(19) -0.012(2)
C47 0.022(2) 0.015(2) 0.023(2) -0.0111(17) 0.0077(17) -0.0099(18)
C48 0.021(2) 0.018(2) 0.025(2) -0.0104(18) 0.0027(17) -0.0127(19)
C49 0.024(2) 0.033(3) 0.017(2) -0.0128(19) 0.0094(17) -0.012(2)
C50 0.016(2) 0.031(3) 0.021(2) -0.0114(19) 0.0035(17) -0.002(2)
C51 0.022(2) 0.026(2) 0.014(2) -0.0028(18) 0.0026(17) -0.005(2)
C52 0.020(2) 0.027(2) 0.017(2) -0.0045(18) -0.0003(17) -0.011(2)
C53 0.023(2) 0.022(2) 0.026(2) -0.0021(19) 0.0043(18) -0.011(2)
C54 0.037(3) 0.026(3) 0.030(2) -0.008(2) 0.003(2) -0.018(2)
C55 0.031(3) 0.023(3) 0.037(3) -0.015(2) 0.001(2) -0.015(2)
C56 0.023(2) 0.016(2) 0.021(2) 0.0003(18) -0.0046(17) -0.0027(19)
C57 0.022(2) 0.017(2) 0.0139(19) -0.0024(16) -0.0012(16) -0.0095(19)
C58 0.024(3) 0.051(3) 0.020(2) -0.007(2) -0.0014(18) -0.015(2)
C59 0.035(3) 0.056(4) 0.027(2) -0.012(2) 0.011(2) -0.028(3)
C60 0.040(3) 0.025(3) 0.027(2) -0.011(2) 0.004(2) -0.008(2)
Dy1 0.02420(12) 0.02424(13) 0.01334(11) -0.00748(8) 0.00370(7) -0.00992(9)
N1 0.0184(19) 0.028(2) 0.0218(18) -0.0099(16) 0.0029(14) -0.0118(17)
N2 0.027(2) 0.035(2) 0.030(2) -0.0090(18) 0.0018(16) -0.0182(19)
N3 0.021(2) 0.030(2) 0.0120(16) -0.0038(15) 0.0028(14) -0.0143(17)
N4 0.032(2) 0.020(2) 0.0193(18) -0.0079(15) 0.0071(15) -0.0120(17)
N5 0.0199(19) 0.018(2) 0.0189(17) -0.0090(15) 0.0018(14) -0.0052(16)
N6 0.0154(19) 0.029(2) 0.030(2) -0.0089(17) 0.0030(15) -0.0074(17)
N7 0.0177(19) 0.021(2) 0.0177(17) -0.0077(15) 0.0058(14) -0.0021(16)
N8 0.0170(19) 0.023(2) 0.0167(17) -0.0082(15) 0.0008(14) -0.0077(16)
Ni1 0.0179(3) 0.0195(3) 0.0127(3) -0.0063(2) 0.0027(2) -0.0092(2)
Ni2 0.0155(3) 0.0176(3) 0.0132(2) -0.0063(2) 0.0021(2) -0.0060(2)
O1 0.0285(17) 0.0212(16) 0.0232(15) -0.0096(13) -0.0022(12) -0.0098(14)
O2 0.0210(16) 0.0173(16) 0.0174(14) -0.0028(12) -0.0042(11) -0.0079(13)
O3 0.0176(15) 0.0176(15) 0.0131(13) -0.0049(11) 0.0029(11) -0.0035(13)
O4 0.0231(16) 0.0251(17) 0.0159(14) -0.0036(12) 0.0033(12) -0.0079(14)
O5 0.0182(15) 0.0242(16) 0.0169(14) -0.0080(12) 0.0052(11) -0.0118(13)
O6 0.0230(16) 0.0269(17) 0.0193(15) -0.0100(13) 0.0041(12) -0.0080(14)
O7 0.0300(18) 0.0266(17) 0.0200(15) -0.0069(13) -0.0022(12) -0.0119(14)
O8 0.0173(15) 0.0142(15) 0.0205(14) -0.0051(12) -0.0002(11) -0.0046(12)
O9 0.0116(14) 0.0218(16) 0.0158(13) -0.0049(12) 0.0017(11) -0.0055(12)
O10 0.0218(16) 0.0332(18) 0.0191(15) -0.0068(13) 0.0062(12) -0.0117(14)
O11 0.0237(16) 0.0182(15) 0.0193(14) -0.0084(12) 0.0083(12) -0.0141(13)
O12 0.0332(18) 0.0223(16) 0.0175(14) -0.0090(12) 0.0078(12) -0.0152(14)
N9 0.103(6) 0.068(4) 0.071(4) -0.012(4) -0.006(4) -0.050(4)
O13 0.104(4) 0.105(4) 0.088(3) -0.066(3) 0.055(3) -0.073(3)
O14 0.134(5) 0.092(4) 0.083(4) -0.023(3) -0.023(4) -0.031(4)
O15 0.085(4) 0.076(4) 0.064(3) -0.009(3) -0.037(3) -0.029(3)
O1W 0.030 0.036 0.040 0.000 0.001 -0.014
O2W 0.033(5) 0.033(5) 0.058(6) -0.008(4) 0.011(4) -0.004(4)
O3W 0.066 0.053 0.024 -0.013 0.018 -0.046

loop_
_atom_type_symbol
_atom_type_description
_atom_type_scat_dispersion_real
_atom_type_scat_dispersion_imag
_atom_type_scat_source
C C 0.0033 0.0016 'International Tables Vol C Tables 4.2.6.8 and 6.1.1.4'
H H 0.0000 0.0000 'International Tables Vol C Tables 4.2.6.8 and 6.1.1.4'
N N 0.0061 0.0033 'International Tables Vol C Tables 4.2.6.8 and 6.1.1.4'
O O 0.0106 0.0060 'International Tables Vol C Tables 4.2.6.8 and 6.1.1.4'
Ni Ni 0.3393 1.1124 'International Tables Vol C Tables 4.2.6.8 and 6.1.1.4'
Dy Dy -0.1892 4.4098 'International Tables Vol C Tables 4.2.6.8 and 6.1.1.4'

loop_
_geom_angle_atom_site_label_1
_geom_angle_atom_site_label_2
_geom_angle_atom_site_label_3
_geom_angle
O2 C1 C2 119.3(3)
O2 C1 C6 123.2(4)
C2 C1 C6 117.5(4)
O1 C2 C3 125.2(4)
O1 C2 C1 111.8(4)
C3 C2 C1 123.0(4)
C2 C3 C4 118.8(4)
C2 C3 H3 120.6
C4 C3 H3 120.6
C5 C4 C3 120.3(4)
C5 C4 H4 119.9
C3 C4 H4 119.9
C4 C5 C6 121.0(4)
C4 C5 H5 119.5
C6 C5 H5 119.5
C5 C6 C1 119.3(4)
C5 C6 C7 115.8(4)
C1 C6 C7 124.4(4)
N1 C7 C6 128.0(4)
N1 C7 H7 116.0
C6 C7 H7 116.0
N1 C8 C9 109.6(3)
N1 C8 H8A 109.7
C9 C8 H8A 109.7
N1 C8 H8B 109.7
C9 C8 H8B 109.7
H8A C8 H8B 108.2
N2 C9 C8 114.0(4)
N2 C9 H9A 108.7
C8 C9 H9A 108.7
N2 C9 H9B 108.7
C8 C9 H9B 108.7
H9A C9 H9B 107.6
N2 C10 C11 112.4(4)
N2 C10 H10A 109.1
C11 C10 H10A 109.1
N2 C10 H10B 109.1
C11 C10 H10B 109.1
H10A C10 H10B 107.9
N3 C11 C10 110.2(4)
N3 C11 H11A 109.6
C10 C11 H11A 109.6
N3 C11 H11B 109.6
C10 C11 H11B 109.6
H11A C11 H11B 108.1
N3 C12 C13 129.6(4)
N3 C12 H12 115.2
C13 C12 H12 115.2
C18 C13 C14 120.4(4)
C18 C13 C12 122.2(4)
C14 C13 C12 116.8(4)
C15 C14 C13 120.1(4)
C15 C14 H14 120.0
C13 C14 H14 120.0
C14 C15 C16 120.4(4)
C14 C15 H15 119.8
C16 C15 H15 119.8
C17 C16 C15 119.7(4)
C17 C16 H16 120.2
C15 C16 H16 120.2
O4 C17 C16 126.2(4)
O4 C17 C18 111.9(3)
C16 C17 C18 121.8(4)
O3 C18 C13 124.6(4)
O3 C18 C17 117.9(3)
C13 C18 C17 117.5(4)
N2 C19 C20 112.8(4)
N2 C19 H19A 109.0
C20 C19 H19A 109.0
N2 C19 H19B 109.0
C20 C19 H19B 109.0
H19A C19 H19B 107.8
N4 C20 C19 111.2(4)
N4 C20 H20A 109.4
C19 C20 H20A 109.4
N4 C20 H20B 109.4
C19 C20 H20B 109.4
H20A C20 H20B 108.0
N4 C21 C22 129.0(4)
N4 C21 H21 115.5
C22 C21 H21 115.5
C23 C22 C27 119.5(4)
C23 C22 C21 117.6(4)
C27 C22 C21 122.3(4)
C24 C23 C22 122.2(4)
C24 C23 H23 118.9
C22 C23 H23 118.9
C23 C24 C25 118.3(4)
C23 C24 H24 120.9
C25 C24 H24 120.9
C26 C25 C24 121.2(4)
C26 C25 H25 119.4
C24 C25 H25 119.4
C25 C26 O6 126.9(4)
C25 C26 C27 122.2(4)
O6 C26 C27 110.9(4)
O5 C27 C22 124.5(4)
O5 C27 C26 118.8(4)
C22 C27 C26 116.6(4)
O1 C28 H28A 109.5
O1 C28 H28B 109.5
H28A C28 H28B 109.5
O1 C28 H28C 109.5
H28A C28 H28C 109.5
H28B C28 H28C 109.5
O4 C29 H29A 109.5
O4 C29 H29B 109.5
H29A C29 H29B 109.5
O4 C29 H29C 109.5
H29A C29 H29C 109.5
H29B C29 H29C 109.5
O6 C30 H30A 109.5
O6 C30 H30B 109.5
H30A C30 H30B 109.5
O6 C30 H30C 109.5
H30A C30 H30C 109.5
H30B C30 H30C 109.5
O8 C31 C36 124.7(3)
O8 C31 C32 118.1(3)
C36 C31 C32 117.2(4)
C33 C32 O7 125.4(4)
C33 C32 C31 122.4(4)
O7 C32 C31 112.2(3)
C32 C33 C34 119.6(4)
C32 C33 H33 120.2
C34 C33 H33 120.2
C35 C34 C33 118.9(4)
C35 C34 H34 120.5
C33 C34 H34 120.5
C34 C35 C36 122.4(4)
C34 C35 H35 118.8
C36 C35 H35 118.8
C31 C36 C35 119.3(3)
C31 C36 C37 123.0(4)
C35 C36 C37 117.4(4)
N5 C37 C36 129.8(4)
N5 C37 H37 115.1
C36 C37 H37 115.1
N5 C38 C39 110.2(3)
N5 C38 H38A 109.6
C39 C38 H38A 109.6
N5 C38 H38B 109.6
C39 C38 H38B 109.6
H38A C38 H38B 108.1
N6 C39 C38 112.9(3)
N6 C39 H39A 109.0
C38 C39 H39A 109.0
N6 C39 H39B 109.0
C38 C39 H39B 109.0
H39A C39 H39B 107.8
N6 C40 C41 113.0(3)
N6 C40 H40A 109.0
C41 C40 H40A 109.0
N6 C40 H40B 109.0
C41 C40 H40B 109.0
H40A C40 H40B 107.8
N7 C41 C40 112.5(4)
N7 C41 H41A 109.1
C40 C41 H41A 109.1
N7 C41 H41B 109.1
C40 C41 H41B 109.1
H41A C41 H41B 107.8
N7 C42 C43 129.1(4)
N7 C42 H42 115.5
C43 C42 H42 115.5
C44 C43 C48 120.0(4)
C44 C43 C42 116.7(4)
C48 C43 C42 122.9(4)
C45 C44 C43 121.4(4)
C45 C44 H44 119.3
C43 C44 H44 119.3
C44 C45 C46 119.2(4)
C44 C45 H45 120.4
C46 C45 H45 120.4
C47 C46 C45 120.1(4)
C47 C46 H46 120.0
C45 C46 H46 120.0
C46 C47 O10 126.3(4)
C46 C47 C48 121.9(4)
O10 C47 C48 111.9(3)
O9 C48 C43 124.6(4)
O9 C48 C47 118.1(3)
C43 C48 C47 117.2(4)
N6 C49 C50 112.7(3)
N6 C49 H49A 109.1
C50 C49 H49A 109.1
N6 C49 H49B 109.1
C50 C49 H49B 109.1
H49A C49 H49B 107.8
N8 C50 C49 111.1(3)
N8 C50 H50A 109.4
C49 C50 H50A 109.4
N8 C50 H50B 109.4
C49 C50 H50B 109.4
H50A C50 H50B 108.0
N8 C51 C52 129.9(4)
N8 C51 H51 115.0
C52 C51 H51 115.0
C53 C52 C57 118.8(4)
C53 C52 C51 119.4(4)
C57 C52 C51 121.4(4)
C54 C53 C52 122.6(4)
C54 C53 H53 118.7
C52 C53 H53 118.7
C53 C54 C55 119.0(4)
C53 C54 H54 120.5
C55 C54 H54 120.5
C56 C55 C54 119.9(4)
C56 C55 H55 120.0
C54 C55 H55 120.0
O12 C56 C55 126.1(4)
O12 C56 C57 112.5(4)
C55 C56 C57 121.4(4)
O11 C57 C56 117.3(4)
O11 C57 C52 124.6(4)
C56 C57 C52 117.9(4)
O7 C58 H58A 109.5
O7 C58 H58B 109.5
H58A C58 H58B 109.5
O7 C58 H58C 109.5
H58A C58 H58C 109.5
H58B C58 H58C 109.5
O10 C59 H59A 109.5
O10 C59 H59B 109.5
H59A C59 H59B 109.5
O10 C59 H59C 109.5
H59A C59 H59C 109.5
H59B C59 H59C 109.5
O12 C60 H60A 109.5
O12 C60 H60B 109.5
H60A C60 H60B 109.5
O12 C60 H60C 109.5
H60A C60 H60C 109.5
H60B C60 H60C 109.5
O3 Dy1 O11 121.89(9)
O3 Dy1 O5 66.64(9)
O11 Dy1 O5 112.06(9)
O3 Dy1 O2 66.21(9)
O11 Dy1 O2 170.94(9)
O5 Dy1 O2 66.17(9)
O3 Dy1 O9 110.65(9)
O11 Dy1 O9 65.80(9)
O5 Dy1 O9 175.38(9)
O2 Dy1 O9 116.62(9)
O3 Dy1 O8 170.15(10)
O11 Dy1 O8 65.84(9)
O5 Dy1 O8 117.62(9)
O2 Dy1 O8 106.61(9)
O9 Dy1 O8 65.69(9)
O3 Dy1 Ni1 38.97(6)
O11 Dy1 Ni1 144.02(7)
O5 Dy1 Ni1 39.14(6)
O2 Dy1 Ni1 39.44(7)
O9 Dy1 Ni1 140.69(6)
O8 Dy1 Ni1 138.64(6)
O3 Dy1 Ni2 142.76(6)
O11 Dy1 Ni2 38.71(6)
O5 Dy1 Ni2 141.83(6)
O2 Dy1 Ni2 137.66(7)
O9 Dy1 Ni2 38.70(6)
O8 Dy1 Ni2 39.08(6)
Ni1 Dy1 Ni2 177.075(15)
C7 N1 C8 113.7(3)
C7 N1 Ni1 125.0(3)
C8 N1 Ni1 121.3(3)
C9 N2 C19 119.7(4)
C9 N2 C10 119.8(4)
C19 N2 C10 119.0(4)
C12 N3 C11 114.0(3)
C12 N3 Ni1 123.1(3)
C11 N3 Ni1 122.2(3)
C21 N4 C20 114.3(4)
C21 N4 Ni1 124.0(3)
C20 N4 Ni1 121.3(3)
C37 N5 C38 113.9(3)
C37 N5 Ni2 123.5(3)
C38 N5 Ni2 122.4(3)
C39 N6 C49 119.1(4)
C39 N6 C40 121.2(4)
C49 N6 C40 117.6(4)
C42 N7 C41 114.9(3)
C42 N7 Ni2 123.2(3)
C41 N7 Ni2 121.1(3)
C51 N8 C50 113.7(4)
C51 N8 Ni2 123.7(3)
C50 N8 Ni2 122.0(3)
O3 Ni1 O5 77.14(10)
O3 Ni1 N1 164.65(12)
O5 Ni1 N1 98.11(12)
O3 Ni1 N3 87.23(11)
O5 Ni1 N3 164.30(12)
N1 Ni1 N3 96.64(13)
O3 Ni1 O2 76.49(10)
O5 Ni1 O2 77.17(11)
N1 Ni1 O2 88.25(12)
N3 Ni1 O2 97.97(12)
O3 Ni1 N4 98.51(12)
O5 Ni1 N4 87.57(12)
N1 Ni1 N4 95.83(14)
N3 Ni1 N4 96.27(14)
O2 Ni1 N4 164.63(12)
O3 Ni1 Dy1 45.06(7)
O5 Ni1 Dy1 46.23(7)
N1 Ni1 Dy1 121.75(9)
N3 Ni1 Dy1 120.13(9)
O2 Ni1 Dy1 46.45(7)
N4 Ni1 Dy1 120.24(9)
O9 Ni2 O11 76.59(11)
O9 Ni2 O8 77.15(10)
O11 Ni2 O8 76.47(10)
O9 Ni2 N8 164.01(12)
O11 Ni2 N8 87.48(12)
O8 Ni2 N8 97.95(12)
O9 Ni2 N5 98.15(12)
O11 Ni2 N5 164.46(12)
O8 Ni2 N5 88.15(12)
N8 Ni2 N5 96.89(13)
O9 Ni2 N7 87.52(11)
O11 Ni2 N7 98.79(12)
O8 Ni2 N7 164.61(12)
N8 Ni2 N7 96.44(13)
N5 Ni2 N7 95.54(13)
O9 Ni2 Dy1 46.08(7)
O11 Ni2 Dy1 44.95(7)
O8 Ni2 Dy1 46.33(7)
N8 Ni2 Dy1 120.08(9)
N5 Ni2 Dy1 121.44(9)
N7 Ni2 Dy1 120.51(9)
C2 O1 C28 117.3(3)
C1 O2 Ni1 128.1(2)
C1 O2 Dy1 132.7(2)
Ni1 O2 Dy1 94.10(11)
C18 O3 Ni1 127.8(2)
C18 O3 Dy1 132.8(2)
Ni1 O3 Dy1 95.97(10)
C17 O4 C29 117.0(3)
C27 O5 Ni1 128.0(2)
C27 O5 Dy1 132.6(2)
Ni1 O5 Dy1 94.63(10)
C26 O6 C30 116.4(3)
C32 O7 C58 118.4(3)
C31 O8 Ni2 127.7(2)
C31 O8 Dy1 132.7(2)
Ni2 O8 Dy1 94.60(10)
C48 O9 Ni2 127.5(2)
C48 O9 Dy1 133.3(2)
Ni2 O9 Dy1 95.22(10)
C47 O10 C59 117.2(3)
C57 O11 Ni2 128.0(2)
C57 O11 Dy1 132.1(2)
Ni2 O11 Dy1 96.34(11)
C56 O12 C60 117.4(3)
O15 N9 O14 118.8(7)
O15 N9 O13 130.1(7)
O14 N9 O13 111.1(7)
H1WB O1W H1WC 109.5
H2WB O2W H2WC 109.5
H3WD O3W H3WC 109.5

loop_
_geom_bond_atom_site_label_1
_geom_bond_atom_site_label_2
_geom_bond_distance
C1 O2 1.323(5)
C1 C2 1.405(6)
C1 C6 1.418(5)
C2 O1 1.363(5)
C2 C3 1.382(6)
C3 C4 1.397(6)
C3 H3 0.9500
C4 C5 1.380(6)
C4 H4 0.9500
C5 C6 1.416(6)
C5 H5 0.9500
C6 C7 1.445(5)
C7 N1 1.296(5)
C7 H7 0.9500
C8 N1 1.479(5)
C8 C9 1.533(6)
C8 H8A 0.9900
C8 H8B 0.9900
C9 N2 1.420(6)
C9 H9A 0.9900
C9 H9B 0.9900
C10 N2 1.449(6)
C10 C11 1.536(6)
C10 H10A 0.9900
C10 H10B 0.9900
C11 N3 1.487(5)
C11 H11A 0.9900
C11 H11B 0.9900
C12 N3 1.288(5)
C12 C13 1.437(6)
C12 H12 0.9500
C13 C18 1.399(5)
C13 C14 1.410(6)
C14 C15 1.380(7)
C14 H14 0.9500
C15 C16 1.395(6)
C15 H15 0.9500
C16 C17 1.369(6)
C16 H16 0.9500
C17 O4 1.368(5)
C17 C18 1.422(6)
C18 O3 1.312(5)
C19 N2 1.441(6)
C19 C20 1.531(6)
C19 H19A 0.9900
C19 H19B 0.9900
C20 N4 1.469(5)
C20 H20A 0.9900
C20 H20B 0.9900
C21 N4 1.277(5)
C21 C22 1.463(6)
C21 H21 0.9500
C22 C23 1.407(6)
C22 C27 1.414(6)
C23 C24 1.365(6)
C23 H23 0.9500
C24 C25 1.392(6)
C24 H24 0.9500
C25 C26 1.357(6)
C25 H25 0.9500
C26 O6 1.379(5)
C26 C27 1.416(6)
C27 O5 1.318(5)
C28 O1 1.438(5)
C28 H28A 0.9800
C28 H28B 0.9800
C28 H28C 0.9800
C29 O4 1.440(5)
C29 H29A 0.9800
C29 H29B 0.9800
C29 H29C 0.9800
C30 O6 1.426(5)
C30 H30A 0.9800
C30 H30B 0.9800
C30 H30C 0.9800
C31 O8 1.315(5)
C31 C36 1.402(5)
C31 C32 1.423(5)
C32 C33 1.361(6)
C32 O7 1.368(5)
C33 C34 1.410(6)
C33 H33 0.9500
C34 C35 1.360(6)
C34 H34 0.9500
C35 C36 1.406(5)
C35 H35 0.9500
C36 C37 1.444(5)
C37 N5 1.289(5)
C37 H37 0.9500
C38 N5 1.467(5)
C38 C39 1.530(6)
C38 H38A 0.9900
C38 H38B 0.9900
C39 N6 1.422(6)
C39 H39A 0.9900
C39 H39B 0.9900
C40 N6 1.464(6)
C40 C41 1.502(6)
C40 H40A 0.9900
C40 H40B 0.9900
C41 N7 1.466(5)
C41 H41A 0.9900
C41 H41B 0.9900
C42 N7 1.273(5)
C42 C43 1.453(6)
C42 H42 0.9500
C43 C44 1.392(6)
C43 C48 1.404(5)
C44 C45 1.381(6)
C44 H44 0.9500
C45 C46 1.397(6)
C45 H45 0.9500
C46 C47 1.361(6)
C46 H46 0.9500
C47 O10 1.374(5)
C47 C48 1.427(6)
C48 O9 1.324(5)
C49 N6 1.435(5)
C49 C50 1.516(5)
C49 H49A 0.9900
C49 H49B 0.9900
C50 N8 1.472(5)
C50 H50A 0.9900
C50 H50B 0.9900
C51 N8 1.280(6)
C51 C52 1.451(6)
C51 H51 0.9500
C52 C53 1.384(6)
C52 C57 1.430(5)
C53 C54 1.370(6)
C53 H53 0.9500
C54 C55 1.410(6)
C54 H54 0.9500
C55 C56 1.377(6)
C55 H55 0.9500
C56 O12 1.361(5)
C56 C57 1.410(6)
C57 O11 1.320(5)
C58 O7 1.435(5)
C58 H58A 0.9800
C58 H58B 0.9800
C58 H58C 0.9800
C59 O10 1.416(5)
C59 H59A 0.9800
C59 H59B 0.9800
C59 H59C 0.9800
C60 O12 1.417(5)
C60 H60A 0.9800
C60 H60B 0.9800
C60 H60C 0.9800
Dy1 O3 2.329(2)
Dy1 O11 2.337(3)
Dy1 O5 2.371(3)
Dy1 O2 2.378(3)
Dy1 O9 2.378(3)
Dy1 O8 2.386(3)
Dy1 Ni1 3.2723(5)
Dy1 Ni2 3.2881(5)
N1 Ni1 2.078(3)
N3 Ni1 2.086(3)
N4 Ni1 2.105(4)
N5 Ni2 2.094(3)
N7 Ni2 2.118(3)
N8 Ni2 2.094(3)
Ni1 O3 2.069(3)
Ni1 O5 2.072(3)
Ni1 O2 2.084(3)
Ni2 O9 2.065(3)
Ni2 O11 2.069(3)
Ni2 O8 2.079(3)
N9 O15 1.210(7)
N9 O14 1.277(7)
N9 O13 1.278(8)
O1W H1WB 0.8500
O1W H1WC 0.8500
O2W H2WB 0.8500
O2W H2WC 0.8499
O3W H3WD 0.8500
O3W H3WC 0.8500

loop_
_geom_torsion_atom_site_label_1
_geom_torsion_atom_site_label_2
_geom_torsion_atom_site_label_3
_geom_torsion_atom_site_label_4
_geom_torsion
O2 C1 C2 O1 2.3(5)
C6 C1 C2 O1 -176.2(3)
O2 C1 C2 C3 -178.9(4)
C6 C1 C2 C3 2.6(6)
O1 C2 C3 C4 175.2(4)
C1 C2 C3 C4 -3.4(6)
C2 C3 C4 C5 1.3(6)
C3 C4 C5 C6 1.4(7)
C4 C5 C6 C1 -2.2(6)
C4 C5 C6 C7 -174.4(4)
O2 C1 C6 C5 -178.2(4)
C2 C1 C6 C5 0.2(6)
O2 C1 C6 C7 -6.7(6)
C2 C1 C6 C7 171.7(4)
C5 C6 C7 N1 -177.7(4)
C1 C6 C7 N1 10.6(7)
N1 C8 C9 N2 -61.1(5)
N2 C10 C11 N3 -59.4(5)
N3 C12 C13 C18 8.3(8)
N3 C12 C13 C14 179.8(5)
C18 C13 C14 C15 -0.5(8)
C12 C13 C14 C15 -172.2(5)
C13 C14 C15 C16 2.2(8)
C14 C15 C16 C17 -0.9(8)
C15 C16 C17 O4 174.8(5)
C15 C16 C17 C18 -2.1(8)
C14 C13 C18 O3 179.3(4)
C12 C13 C18 O3 -9.5(7)
C14 C13 C18 C17 -2.4(6)
C12 C13 C18 C17 168.8(4)
O4 C17 C18 O3 4.9(5)
C16 C17 C18 O3 -177.8(4)
O4 C17 C18 C13 -173.5(4)
C16 C17 C18 C13 3.7(6)
N2 C19 C20 N4 -59.2(5)
N4 C21 C22 C23 -179.1(4)
N4 C21 C22 C27 10.0(7)
C27 C22 C23 C24 0.2(7)
C21 C22 C23 C24 -170.9(4)
C22 C23 C24 C25 1.9(7)
C23 C24 C25 C26 -1.1(7)
C24 C25 C26 O6 175.3(4)
C24 C25 C26 C27 -2.0(7)
C23 C22 C27 O5 179.9(4)
C21 C22 C27 O5 -9.4(6)
C23 C22 C27 C26 -3.1(6)
C21 C22 C27 C26 167.6(4)
C25 C26 C27 O5 -178.8(4)
O6 C26 C27 O5 3.5(5)
C25 C26 C27 C22 4.0(6)
O6 C26 C27 C22 -173.7(3)
O8 C31 C32 C33 -177.9(4)
C36 C31 C32 C33 4.4(6)
O8 C31 C32 O7 2.3(5)
C36 C31 C32 O7 -175.5(4)
O7 C32 C33 C34 175.9(4)
C31 C32 C33 C34 -3.9(6)
C32 C33 C34 C35 0.4(6)
C33 C34 C35 C36 2.5(7)
O8 C31 C36 C35 -178.9(4)
C32 C31 C36 C35 -1.4(6)
O8 C31 C36 C37 -6.1(7)
C32 C31 C36 C37 171.5(4)
C34 C35 C36 C31 -2.0(6)
C34 C35 C36 C37 -175.2(4)
C31 C36 C37 N5 9.2(7)
C35 C36 C37 N5 -177.8(4)
N5 C38 C39 N6 -60.3(5)
N6 C40 C41 N7 -57.0(5)
N7 C42 C43 C44 -178.9(4)
N7 C42 C43 C48 8.2(7)
C48 C43 C44 C45 1.4(6)
C42 C43 C44 C45 -171.7(4)
C43 C44 C45 C46 1.8(7)
C44 C45 C46 C47 -2.1(7)
C45 C46 C47 O10 176.6(4)
C45 C46 C47 C48 -0.8(6)
C44 C43 C48 O9 178.3(4)
C42 C43 C48 O9 -9.1(6)
C44 C43 C48 C47 -4.0(6)
C42 C43 C48 C47 168.6(4)
C46 C47 C48 O9 -178.4(4)
O10 C47 C48 O9 3.9(5)
C46 C47 C48 C43 3.8(6)
O10 C47 C48 C43 -174.0(3)
N6 C49 C50 N8 -59.1(5)
N8 C51 C52 C53 -179.6(4)
N8 C51 C52 C57 7.1(7)
C57 C52 C53 C54 1.8(6)
C51 C52 C53 C54 -171.7(4)
C52 C53 C54 C55 1.9(7)
C53 C54 C55 C56 -1.4(7)
C54 C55 C56 O12 175.4(4)
C54 C55 C56 C57 -2.8(6)
O12 C56 C57 O11 3.5(5)
C55 C56 C57 O11 -178.0(4)
O12 C56 C57 C52 -172.0(3)
C55 C56 C57 C52 6.4(6)
C53 C52 C57 O11 179.0(4)
C51 C52 C57 O11 -7.7(6)
C53 C52 C57 C56 -5.8(6)
C51 C52 C57 C56 167.5(4)
C6 C7 N1 C8 -179.4(4)
C6 C7 N1 Ni1 3.9(6)
C9 C8 N1 C7 -93.6(4)
C9 C8 N1 Ni1 83.3(4)
C8 C9 N2 C19 -74.1(5)
C8 C9 N2 C10 120.0(4)
C20 C19 N2 C9 117.1(4)
C20 C19 N2 C10 -76.9(5)
C11 C10 N2 C9 -74.4(5)
C11 C10 N2 C19 119.6(4)
C13 C12 N3 C11 -177.3(4)
C13 C12 N3 Ni1 12.3(7)
C10 C11 N3 C12 -87.1(5)
C10 C11 N3 Ni1 83.5(4)
C22 C21 N4 C20 -178.3(4)
C22 C21 N4 Ni1 8.7(6)
C19 C20 N4 C21 -90.1(5)
C19 C20 N4 Ni1 83.1(4)
C36 C37 N5 C38 -180.0(4)
C36 C37 N5 Ni2 5.5(6)
C39 C38 N5 C37 -92.8(4)
C39 C38 N5 Ni2 81.8(4)
C38 C39 N6 C49 121.4(4)
C38 C39 N6 C40 -75.4(5)
C50 C49 N6 C39 -76.6(5)
C50 C49 N6 C40 119.6(4)
C41 C40 N6 C39 117.5(4)
C41 C40 N6 C49 -79.1(5)
C43 C42 N7 C41 -178.0(4)
C43 C42 N7 Ni2 11.7(6)
C40 C41 N7 C42 -88.9(5)
C40 C41 N7 Ni2 81.8(4)
C52 C51 N8 C50 -177.3(4)
C52 C51 N8 Ni2 11.9(6)
C49 C50 N8 C51 -88.8(4)
C49 C50 N8 Ni2 82.1(4)
C3 C2 O1 C28 11.2(6)
C1 C2 O1 C28 -170.1(3)
C2 C1 O2 Ni1 170.8(3)
C6 C1 O2 Ni1 -10.8(6)
C2 C1 O2 Dy1 -41.4(5)
C6 C1 O2 Dy1 137.0(3)
C13 C18 O3 Ni1 -10.5(6)
C17 C18 O3 Ni1 171.2(3)
C13 C18 O3 Dy1 143.4(3)
C17 C18 O3 Dy1 -34.9(5)
C16 C17 O4 C29 14.5(7)
C18 C17 O4 C29 -168.4(4)
C22 C27 O5 Ni1 -10.1(6)
C26 C27 O5 Ni1 172.9(3)
C22 C27 O5 Dy1 139.1(3)
C26 C27 O5 Dy1 -37.9(5)
C25 C26 O6 C30 11.0(6)
C27 C26 O6 C30 -171.5(3)
C33 C32 O7 C58 9.6(6)
C31 C32 O7 C58 -170.6(4)
C36 C31 O8 Ni2 -11.2(6)
C32 C31 O8 Ni2 171.3(3)
C36 C31 O8 Dy1 137.0(3)
C32 C31 O8 Dy1 -40.5(5)
C43 C48 O9 Ni2 -10.8(6)
C47 C48 O9 Ni2 171.6(3)
C43 C48 O9 Dy1 141.0(3)
C47 C48 O9 Dy1 -36.7(5)
C46 C47 O10 C59 14.2(6)
C48 C47 O10 C59 -168.2(4)
C56 C57 O11 Ni2 173.5(3)
C52 C57 O11 Ni2 -11.3(6)
C56 C57 O11 Dy1 -33.3(5)
C52 C57 O11 Dy1 141.9(3)
C55 C56 O12 C60 13.2(6)
C57 C56 O12 C60 -168.4(3)
